data_4087685
loop_
_publ_author_name
'Polukeev, Alexey V.'
'Wendt, Ola F.'

_publ_section_title
;
 Iridium Pincer Complexes with an Olefin Backbone
;
_journal_issue 17
_journal_name_full Organometallics
_journal_page_first 4262
_journal_paper_doi 10.1021/acs.organomet.5b00495
_journal_volume 34
_journal_year 2015
_chemical_formula_moiety 'C30 H51 Ir O2 P2'
_chemical_formula_sum 'C30 H51 Ir O2 P2'
_chemical_formula_weight 697.85
_space_group_IT_number 14
_space_group_name_Hall '-P 2ybc'
_space_group_name_H-M_alt 'P 1 21/c 1'
_symmetry_cell_setting monoclinic
_symmetry_space_group_name_H-M 'P 1 21/c 1'
_atom_sites_solution_hydrogens geom
_atom_sites_solution_primary direct
_atom_sites_solution_secondary difmap
_audit_creation_method SHELXL-97
_cell_angle_alpha 90.00
_cell_angle_beta 98.291(4)
_cell_angle_gamma 90.00
_cell_formula_units_Z 4
_cell_length_a 10.3395(5)
_cell_length_b 14.6201(3)
_cell_length_c 19.9465(9)
_cell_measurement_reflns_used 5149
_cell_measurement_temperature 293(2)
_cell_measurement_theta_max 28.3902
_cell_measurement_theta_min 2.3658
_cell_volume 2983.7(2)
_computing_cell_refinement
;
CrysAlisPro, Agilent Technologies,
Version 1.171.35.19 (release 27-10-2011 CrysAlis171 .NET)
(compiled Oct 27 2011,15:02:11)
;
_computing_data_collection
;
CrysAlisPro, Agilent Technologies,
Version 1.171.35.19 (release 27-10-2011 CrysAlis171 .NET)
(compiled Oct 27 2011,15:02:11)
;
_computing_data_reduction
;
CrysAlisPro, Agilent Technologies,
Version 1.171.35.19 (release 27-10-2011 CrysAlis171 .NET)
(compiled Oct 27 2011,15:02:11)
;
_computing_structure_refinement 'SHELXL-97 (Sheldrick, 1997)'
_computing_structure_solution SIR-92
_diffrn_ambient_temperature 293(2)
_diffrn_detector_area_resol_mean 16.1829
_diffrn_measured_fraction_theta_full 0.999
_diffrn_measured_fraction_theta_max 0.884
_diffrn_measurement_device_type 'Xcalibur, Sapphire3'
_diffrn_measurement_method '\w scans'
_diffrn_radiation_monochromator graphite
_diffrn_radiation_source 'Enhance (Mo) X-ray Source'
_diffrn_radiation_type MoK\a
_diffrn_radiation_wavelength 0.71073
_diffrn_reflns_av_R_equivalents 0.0239
_diffrn_reflns_av_sigmaI/netI 0.0362
_diffrn_reflns_limit_h_max 13
_diffrn_reflns_limit_h_min -10
_diffrn_reflns_limit_k_max 19
_diffrn_reflns_limit_k_min -7
_diffrn_reflns_limit_l_max 26
_diffrn_reflns_limit_l_min -23
_diffrn_reflns_number 11761
_diffrn_reflns_theta_full 25.00
_diffrn_reflns_theta_max 28.46
_diffrn_reflns_theta_min 2.43
_exptl_absorpt_coefficient_mu 4.607
_exptl_absorpt_correction_T_max 1.00000
_exptl_absorpt_correction_T_min 0.90674
_exptl_absorpt_correction_type multi-scan
_exptl_absorpt_process_details
;
CrysAlisPro, Agilent Technologies,
Version 1.171.35.19 (release 27-10-2011 CrysAlis171 .NET)
(compiled Oct 27 2011,15:02:11)
Empirical absorption correction using spherical harmonics,
 implemented in SCALE3 ABSPACK scaling algorithm.
;
_exptl_crystal_colour yellow
_exptl_crystal_density_diffrn 1.554
_exptl_crystal_density_method 'not measured'
_exptl_crystal_description block
_exptl_crystal_F_000 1416
_exptl_crystal_size_max 0.30
_exptl_crystal_size_mid 0.20
_exptl_crystal_size_min 0.15
_refine_diff_density_max 1.087
_refine_diff_density_min -0.975
_refine_diff_density_rms 0.232
_refine_ls_extinction_method none
_refine_ls_goodness_of_fit_ref 1.383
_refine_ls_hydrogen_treatment mixed
_refine_ls_matrix_type full
_refine_ls_number_parameters 316
_refine_ls_number_reflns 6651
_refine_ls_number_restraints 0
_refine_ls_restrained_S_all 1.383
_refine_ls_R_factor_all 0.0509
_refine_ls_R_factor_gt 0.0339
_refine_ls_shift/su_max 0.002
_refine_ls_shift/su_mean 0.000
_refine_ls_structure_factor_coef Fsqd
_refine_ls_weighting_details 'calc w=1/[\s^2^(Fo^2^)+(0.0450P)^2^+0.0000P] where P=(Fo^2^+2Fc^2^)/3'
_refine_ls_weighting_scheme calc
_refine_ls_wR_factor_gt 0.1051
_refine_ls_wR_factor_ref 0.1122
_reflns_number_gt 5072
_reflns_number_total 6651
_reflns_threshold_expression >2sigma(I)
_cod_data_source_file om5b00495_si_002.cif
_cod_data_source_block compound8
_cod_original_sg_symbol_H-M P2(1)/c
_cod_database_code 4087685

loop_
_symmetry_equiv_pos_as_xyz
'x, y, z'
'-x, y+1/2, -z+1/2'
'-x, -y, -z'
'x, -y-1/2, z-1/2'

loop_
_atom_site_label
_atom_site_type_symbol
_atom_site_fract_x
_atom_site_fract_y
_atom_site_fract_z
_atom_site_U_iso_or_equiv
_atom_site_adp_type
_atom_site_occupancy
_atom_site_symmetry_multiplicity
_atom_site_calc_flag
_atom_site_refinement_flags
Ir1 Ir 0.709323(17) 0.748222(11) 0.219798(9) 0.02811(9) Uani 1 1 d .
P1 P 0.88301(13) 0.77585(9) 0.31215(7) 0.0311(3) Uani 1 1 d .
C1 C 0.7029(5) 0.6138(3) 0.2630(3) 0.0320(11) Uani 1 1 d .
O1 O 0.6183(4) 0.8701(2) 0.2270(2) 0.0465(10) Uani 1 1 d .
P2 P 0.54089(12) 0.67703(8) 0.15149(7) 0.0313(3) Uani 1 1 d .
C2 C 0.8012(5) 0.5961(3) 0.3267(3) 0.0378(13) Uani 1 1 d .
H2 H 0.8794 0.5689 0.3124 0.045 Uiso 1 1 calc R
O2 O 0.5683(3) 0.8042(2) 0.2712(2) 0.0480(10) Uani 1 1 d .
C3 C 0.7453(6) 0.5263(3) 0.3733(3) 0.0498(15) Uani 1 1 d .
H3A H 0.7278 0.4692 0.3489 0.060 Uiso 1 1 calc R
H3B H 0.8106 0.5142 0.4123 0.060 Uiso 1 1 calc R
C4 C 0.6184(6) 0.5593(4) 0.3982(3) 0.0580(17) Uani 1 1 d .
H4A H 0.5711 0.5067 0.4118 0.070 Uiso 1 1 calc R
H4B H 0.6408 0.5980 0.4376 0.070 Uiso 1 1 calc R
C5 C 0.5304(6) 0.6123(4) 0.3438(3) 0.0503(15) Uani 1 1 d .
H5A H 0.5431 0.6774 0.3517 0.060 Uiso 1 1 calc R
H5B H 0.4397 0.5982 0.3469 0.060 Uiso 1 1 calc R
C6 C 0.5590(5) 0.5890(3) 0.2726(3) 0.0378(12) Uani 1 1 d .
H6 H 0.5524 0.5223 0.2686 0.045 Uiso 1 1 calc R
C7 C 0.8443(6) 0.6828(3) 0.3679(3) 0.0431(13) Uani 1 1 d .
H7A H 0.9206 0.6691 0.4006 0.052 Uiso 1 1 calc R
H7B H 0.7748 0.7022 0.3925 0.052 Uiso 1 1 calc R
C8 C 0.4549(5) 0.6283(3) 0.2162(3) 0.0422(13) Uani 1 1 d .
H8A H 0.4035 0.6750 0.2346 0.051 Uiso 1 1 calc R
H8B H 0.3965 0.5801 0.1970 0.051 Uiso 1 1 calc R
C11 C 0.8178(5) 0.7974(4) 0.1456(3) 0.0388(12) Uani 1 1 d .
C12 C 0.7960(6) 0.8890(4) 0.1278(3) 0.0564(16) Uani 1 1 d .
H12 H 0.7343 0.9210 0.1481 0.068 Uiso 1 1 calc R
C13 C 0.8596(8) 0.9349(5) 0.0823(4) 0.080(2) Uani 1 1 d .
H13 H 0.8415 0.9961 0.0724 0.096 Uiso 1 1 calc R
C14 C 0.9499(8) 0.8889(6) 0.0518(4) 0.087(3) Uani 1 1 d .
H14 H 0.9940 0.9189 0.0208 0.104 Uiso 1 1 calc R
C15 C 0.9759(6) 0.7990(6) 0.0664(3) 0.0673(19) Uani 1 1 d .
H15 H 1.0371 0.7678 0.0452 0.081 Uiso 1 1 calc R
C16 C 0.9092(6) 0.7531(4) 0.1141(3) 0.0505(16) Uani 1 1 d .
H16 H 0.9280 0.6920 0.1242 0.061 Uiso 1 1 calc R
C21 C 0.8720(5) 0.8849(3) 0.3619(3) 0.0390(13) Uani 1 1 d .
C22 C 0.9839(6) 0.9022(4) 0.4189(3) 0.069(2) Uani 1 1 d .
H22A H 1.0648 0.9051 0.4006 0.103 Uiso 1 1 calc R
H22B H 0.9879 0.8533 0.4512 0.103 Uiso 1 1 calc R
H22C H 0.9697 0.9590 0.4408 0.103 Uiso 1 1 calc R
C23 C 0.8649(6) 0.9663(3) 0.3126(3) 0.0547(16) Uani 1 1 d .
H23A H 0.7951 0.9567 0.2760 0.082 Uiso 1 1 calc R
H23B H 0.9461 0.9714 0.2948 0.082 Uiso 1 1 calc R
H23C H 0.8493 1.0215 0.3362 0.082 Uiso 1 1 calc R
C24 C 0.7439(6) 0.8813(4) 0.3944(3) 0.0570(17) Uani 1 1 d .
H24A H 0.6707 0.8714 0.3597 0.085 Uiso 1 1 calc R
H24B H 0.7327 0.9380 0.4171 0.085 Uiso 1 1 calc R
H24C H 0.7493 0.8320 0.4266 0.085 Uiso 1 1 calc R
C25 C 1.0615(6) 0.7582(3) 0.3024(3) 0.0444(15) Uani 1 1 d .
C26 C 1.1543(7) 0.7442(4) 0.3695(4) 0.073(2) Uani 1 1 d .
H26A H 1.1242 0.6936 0.3938 0.109 Uiso 1 1 calc R
H26B H 1.1556 0.7985 0.3966 0.109 Uiso 1 1 calc R
H26C H 1.2409 0.7316 0.3599 0.109 Uiso 1 1 calc R
C27 C 1.0724(5) 0.6692(4) 0.2630(3) 0.0490(15) Uani 1 1 d .
H27A H 1.0408 0.6192 0.2873 0.073 Uiso 1 1 calc R
H27B H 1.1621 0.6587 0.2580 0.073 Uiso 1 1 calc R
H27C H 1.0209 0.6741 0.2191 0.073 Uiso 1 1 calc R
C28 C 1.1101(6) 0.8380(4) 0.2654(3) 0.0596(18) Uani 1 1 d .
H28A H 1.1023 0.8932 0.2907 0.089 Uiso 1 1 calc R
H28B H 1.0589 0.8435 0.2214 0.089 Uiso 1 1 calc R
H28C H 1.2001 0.8284 0.2605 0.089 Uiso 1 1 calc R
C31 C 0.6456(5) 0.5799(3) 0.1356(3) 0.0339(11) Uani 1 1 d .
C32 C 0.7440(5) 0.6041(3) 0.1987(3) 0.0318(11) Uani 1 1 d .
H32 H 0.8317 0.6125 0.1945 0.038 Uiso 1 1 calc R
C33 C 0.5923(5) 0.4822(3) 0.1342(3) 0.0459(14) Uani 1 1 d .
H33A H 0.5317 0.4732 0.0936 0.069 Uiso 1 1 calc R
H33B H 0.5485 0.4726 0.1729 0.069 Uiso 1 1 calc R
H33C H 0.6632 0.4396 0.1354 0.069 Uiso 1 1 calc R
C34 C 0.7021(5) 0.5924(4) 0.0691(3) 0.0436(13) Uani 1 1 d .
H34A H 0.6371 0.5763 0.0316 0.065 Uiso 1 1 calc R
H34B H 0.7771 0.5536 0.0694 0.065 Uiso 1 1 calc R
H34C H 0.7275 0.6550 0.0648 0.065 Uiso 1 1 calc R
C35 C 0.4233(6) 0.7218(4) 0.0806(3) 0.0414(13) Uani 1 1 d .
C36 C 0.4934(7) 0.7697(5) 0.0288(4) 0.074(2) Uani 1 1 d .
H36A H 0.5459 0.8185 0.0504 0.111 Uiso 1 1 calc R
H36B H 0.4303 0.7943 -0.0066 0.111 Uiso 1 1 calc R
H36C H 0.5484 0.7268 0.0099 0.111 Uiso 1 1 calc R
C37 C 0.3418(6) 0.7921(4) 0.1143(4) 0.069(2) Uani 1 1 d .
H37A H 0.2970 0.7617 0.1469 0.104 Uiso 1 1 calc R
H37B H 0.2790 0.8202 0.0804 0.104 Uiso 1 1 calc R
H37C H 0.3986 0.8382 0.1366 0.104 Uiso 1 1 calc R
C38 C 0.3372(6) 0.6459(4) 0.0464(3) 0.0622(18) Uani 1 1 d .
H38A H 0.2927 0.6160 0.0793 0.093 Uiso 1 1 calc R
H38B H 0.3904 0.6023 0.0269 0.093 Uiso 1 1 calc R
H38C H 0.2742 0.6716 0.0114 0.093 Uiso 1 1 calc R

loop_
_atom_site_aniso_label
_atom_site_aniso_U_11
_atom_site_aniso_U_22
_atom_site_aniso_U_33
_atom_site_aniso_U_23
_atom_site_aniso_U_13
_atom_site_aniso_U_12
Ir1 0.02931(13) 0.02415(12) 0.03070(13) 0.00025(8) 0.00375(8) 0.00074(7)
P1 0.0354(7) 0.0268(6) 0.0306(7) -0.0038(5) 0.0024(6) -0.0007(5)
C1 0.035(3) 0.020(2) 0.041(3) 0.004(2) 0.003(2) -0.002(2)
O1 0.050(2) 0.0272(18) 0.060(3) -0.0035(18) 0.001(2) 0.0109(17)
P2 0.0282(7) 0.0302(6) 0.0347(7) -0.0024(6) 0.0019(5) 0.0013(5)
C2 0.045(3) 0.025(2) 0.042(3) 0.004(2) 0.001(3) 0.001(2)
O2 0.046(2) 0.042(2) 0.058(3) -0.0102(19) 0.0163(19) 0.0041(18)
C3 0.070(4) 0.031(3) 0.046(4) 0.010(2) -0.002(3) -0.005(3)
C4 0.074(5) 0.053(3) 0.048(4) 0.016(3) 0.013(3) -0.008(3)
C5 0.054(4) 0.056(3) 0.044(4) 0.005(3) 0.018(3) -0.003(3)
C6 0.041(3) 0.031(3) 0.042(3) 0.001(2) 0.006(2) -0.005(2)
C7 0.062(4) 0.034(3) 0.030(3) 0.008(2) -0.003(3) -0.004(3)
C8 0.034(3) 0.041(3) 0.052(4) 0.002(3) 0.005(3) -0.002(2)
C11 0.042(3) 0.042(3) 0.031(3) 0.004(2) 0.001(2) -0.012(3)
C12 0.074(5) 0.050(3) 0.046(4) 0.008(3) 0.011(3) -0.015(3)
C13 0.112(7) 0.066(5) 0.062(5) 0.012(4) 0.011(5) -0.030(5)
C14 0.109(7) 0.099(6) 0.050(5) 0.008(4) 0.005(4) -0.069(5)
C15 0.051(4) 0.111(6) 0.042(4) -0.013(4) 0.014(3) -0.028(4)
C16 0.042(3) 0.072(4) 0.038(3) -0.005(3) 0.006(3) -0.014(3)
C21 0.047(3) 0.031(3) 0.038(3) -0.010(2) 0.003(3) 0.002(2)
C22 0.081(5) 0.049(4) 0.069(5) -0.029(3) -0.013(4) 0.009(3)
C23 0.072(4) 0.028(3) 0.063(4) -0.001(3) 0.007(3) -0.001(3)
C24 0.068(4) 0.042(3) 0.063(4) -0.016(3) 0.021(3) 0.009(3)
C25 0.031(3) 0.056(4) 0.045(4) -0.014(3) 0.001(3) -0.003(2)
C26 0.052(4) 0.098(6) 0.061(5) -0.023(4) -0.018(4) 0.014(3)
C27 0.030(3) 0.054(3) 0.062(4) -0.023(3) 0.003(3) 0.008(3)
C28 0.044(3) 0.070(4) 0.068(5) -0.020(4) 0.018(3) -0.018(3)
C31 0.032(3) 0.032(2) 0.037(3) -0.006(2) 0.001(2) 0.002(2)
C32 0.032(3) 0.024(2) 0.040(3) -0.002(2) 0.007(2) 0.000(2)
C33 0.047(3) 0.035(3) 0.053(4) -0.011(3) -0.001(3) -0.004(2)
C34 0.042(3) 0.051(3) 0.039(3) -0.012(3) 0.009(3) -0.002(3)
C35 0.043(3) 0.037(3) 0.041(3) 0.000(3) -0.005(3) 0.006(3)
C36 0.062(5) 0.097(5) 0.061(5) 0.042(4) 0.000(4) 0.002(4)
C37 0.065(4) 0.054(4) 0.079(5) -0.013(4) -0.020(4) 0.031(4)
C38 0.063(4) 0.056(4) 0.057(4) -0.003(3) -0.026(3) 0.001(3)

loop_
_atom_type_symbol
_atom_type_description
_atom_type_scat_dispersion_real
_atom_type_scat_dispersion_imag
_atom_type_scat_source
C C 0.0033 0.0016 'International Tables Vol C Tables 4.2.6.8 and 6.1.1.4'
H H 0.0000 0.0000 'International Tables Vol C Tables 4.2.6.8 and 6.1.1.4'
O O 0.0106 0.0060 'International Tables Vol C Tables 4.2.6.8 and 6.1.1.4'
P P 0.1023 0.0942 'International Tables Vol C Tables 4.2.6.8 and 6.1.1.4'
Ir Ir -1.4442 7.9887 'International Tables Vol C Tables 4.2.6.8 and 6.1.1.4'

loop_
_geom_angle_atom_site_label_1
_geom_angle_atom_site_label_2
_geom_angle_atom_site_label_3
_geom_angle
O1 Ir1 O2 41.43(15)
O1 Ir1 C11 92.86(19)
O2 Ir1 C11 134.25(19)
O1 Ir1 C1 137.07(18)
O2 Ir1 C1 95.63(17)
C11 Ir1 C1 130.0(2)
O1 Ir1 C32 161.68(17)
O2 Ir1 C32 128.54(17)
C11 Ir1 C32 94.3(2)
C1 Ir1 C32 38.06(19)
O1 Ir1 P2 96.88(11)
O2 Ir1 P2 86.84(11)
C11 Ir1 P2 99.94(14)
C1 Ir1 P2 76.08(14)
C32 Ir1 P2 65.26(14)
O1 Ir1 P1 95.78(11)
O2 Ir1 P1 93.19(11)
C11 Ir1 P1 93.79(14)
C1 Ir1 P1 84.81(14)
C32 Ir1 P1 100.56(14)
P2 Ir1 P1 160.80(5)
C7 P1 C21 105.8(2)
C7 P1 C25 105.1(3)
C21 P1 C25 107.5(2)
C7 P1 Ir1 97.74(17)
C21 P1 Ir1 116.55(18)
C25 P1 Ir1 121.7(2)
C32 C1 C2 119.0(5)
C32 C1 C6 120.1(4)
C2 C1 C6 112.8(4)
C32 C1 Ir1 72.4(3)
C2 C1 Ir1 115.6(3)
C6 C1 Ir1 110.1(3)
O2 O1 Ir1 70.71(18)
C8 P2 C31 100.4(2)
C8 P2 C35 110.3(3)
C31 P2 C35 118.7(2)
C8 P2 Ir1 99.41(18)
C31 P2 Ir1 92.14(16)
C35 P2 Ir1 130.70(18)
C1 C2 C7 114.2(4)
C1 C2 C3 110.5(4)
C7 C2 C3 109.1(4)
C1 C2 H2 107.6
C7 C2 H2 107.6
C3 C2 H2 107.6
O1 O2 Ir1 67.86(19)
C4 C3 C2 113.3(4)
C4 C3 H3A 108.9
C2 C3 H3A 108.9
C4 C3 H3B 108.9
C2 C3 H3B 108.9
H3A C3 H3B 107.7
C5 C4 C3 112.2(5)
C5 C4 H4A 109.2
C3 C4 H4A 109.2
C5 C4 H4B 109.2
C3 C4 H4B 109.2
H4A C4 H4B 107.9
C4 C5 C6 111.8(5)
C4 C5 H5A 109.3
C6 C5 H5A 109.3
C4 C5 H5B 109.3
C6 C5 H5B 109.3
H5A C5 H5B 107.9
C5 C6 C8 112.6(5)
C5 C6 C1 112.1(4)
C8 C6 C1 113.4(4)
C5 C6 H6 106.0
C8 C6 H6 106.0
C1 C6 H6 106.0
C2 C7 P1 111.0(4)
C2 C7 H7A 109.4
P1 C7 H7A 109.4
C2 C7 H7B 109.4
P1 C7 H7B 109.4
H7A C7 H7B 108.0
C6 C8 P2 107.5(3)
C6 C8 H8A 110.2
P2 C8 H8A 110.2
C6 C8 H8B 110.2
P2 C8 H8B 110.2
H8A C8 H8B 108.5
C16 C11 C12 115.7(5)
C16 C11 Ir1 129.3(4)
C12 C11 Ir1 115.0(4)
C13 C12 C11 124.2(7)
C13 C12 H12 117.9
C11 C12 H12 117.9
C14 C13 C12 118.6(7)
C14 C13 H13 120.7
C12 C13 H13 120.7
C13 C14 C15 120.5(7)
C13 C14 H14 119.8
C15 C14 H14 119.8
C14 C15 C16 119.8(7)
C14 C15 H15 120.1
C16 C15 H15 120.1
C11 C16 C15 121.2(6)
C11 C16 H16 119.4
C15 C16 H16 119.4
C22 C21 C23 108.1(5)
C22 C21 C24 107.1(5)
C23 C21 C24 109.2(4)
C22 C21 P1 115.8(4)
C23 C21 P1 108.6(4)
C24 C21 P1 108.0(3)
C21 C22 H22A 109.5
C21 C22 H22B 109.5
H22A C22 H22B 109.5
C21 C22 H22C 109.5
H22A C22 H22C 109.5
H22B C22 H22C 109.5
C21 C23 H23A 109.5
C21 C23 H23B 109.5
H23A C23 H23B 109.5
C21 C23 H23C 109.5
H23A C23 H23C 109.5
H23B C23 H23C 109.5
C21 C24 H24A 109.5
C21 C24 H24B 109.5
H24A C24 H24B 109.5
C21 C24 H24C 109.5
H24A C24 H24C 109.5
H24B C24 H24C 109.5
C28 C25 C27 110.6(6)
C28 C25 C26 108.6(5)
C27 C25 C26 104.4(5)
C28 C25 P1 110.0(4)
C27 C25 P1 108.2(4)
C26 C25 P1 114.9(5)
C25 C26 H26A 109.5
C25 C26 H26B 109.5
H26A C26 H26B 109.5
C25 C26 H26C 109.5
H26A C26 H26C 109.5
H26B C26 H26C 109.5
C25 C27 H27A 109.5
C25 C27 H27B 109.5
H27A C27 H27B 109.5
C25 C27 H27C 109.5
H27A C27 H27C 109.5
H27B C27 H27C 109.5
C25 C28 H28A 109.5
C25 C28 H28B 109.5
H28A C28 H28B 109.5
C25 C28 H28C 109.5
H28A C28 H28C 109.5
H28B C28 H28C 109.5
C33 C31 C34 106.1(4)
C33 C31 C32 115.0(4)
C34 C31 C32 112.9(4)
C33 C31 P2 120.2(4)
C34 C31 P2 111.4(4)
C32 C31 P2 91.0(3)
C1 C32 C31 120.9(5)
C1 C32 Ir1 69.5(2)
C31 C32 Ir1 105.7(3)
C1 C32 H32 119.5
C31 C32 H32 119.5
Ir1 C32 H32 94.6
C31 C33 H33A 109.5
C31 C33 H33B 109.5
H33A C33 H33B 109.5
C31 C33 H33C 109.5
H33A C33 H33C 109.5
H33B C33 H33C 109.5
C31 C34 H34A 109.5
C31 C34 H34B 109.5
H34A C34 H34B 109.5
C31 C34 H34C 109.5
H34A C34 H34C 109.5
H34B C34 H34C 109.5
C36 C35 C38 109.8(5)
C36 C35 C37 109.5(6)
C38 C35 C37 111.1(5)
C36 C35 P2 111.0(4)
C38 C35 P2 111.3(4)
C37 C35 P2 104.1(4)
C35 C36 H36A 109.5
C35 C36 H36B 109.5
H36A C36 H36B 109.5
C35 C36 H36C 109.5
H36A C36 H36C 109.5
H36B C36 H36C 109.5
C35 C37 H37A 109.5
C35 C37 H37B 109.5
H37A C37 H37B 109.5
C35 C37 H37C 109.5
H37A C37 H37C 109.5
H37B C37 H37C 109.5
C35 C38 H38A 109.5
C35 C38 H38B 109.5
H38A C38 H38B 109.5
C35 C38 H38C 109.5
H38A C38 H38C 109.5
H38B C38 H38C 109.5

loop_
_geom_bond_atom_site_label_1
_geom_bond_atom_site_label_2
_geom_bond_distance
Ir1 O1 2.030(3)
Ir1 O2 2.068(4)
Ir1 C11 2.108(5)
Ir1 C1 2.151(4)
Ir1 C32 2.188(4)
Ir1 P2 2.2996(12)
Ir1 P1 2.4140(14)
P1 C7 1.837(5)
P1 C21 1.890(5)
P1 C25 1.901(6)
C1 C32 1.415(7)
C1 C2 1.530(7)
C1 C6 1.570(7)
O1 O2 1.450(5)
P2 C8 1.815(5)
P2 C31 1.841(5)
P2 C35 1.847(5)
C2 C7 1.541(7)
C2 C3 1.548(7)
C2 H2 0.9800
C3 C4 1.545(8)
C3 H3A 0.9700
C3 H3B 0.9700
C4 C5 1.524(7)
C4 H4A 0.9700
C4 H4B 0.9700
C5 C6 1.530(7)
C5 H5A 0.9700
C5 H5B 0.9700
C6 C8 1.551(7)
C6 H6 0.9800
C7 H7A 0.9700
C7 H7B 0.9700
C8 H8A 0.9700
C8 H8B 0.9700
C11 C16 1.370(8)
C11 C12 1.396(7)
C12 C13 1.370(8)
C12 H12 0.9300
C13 C14 1.363(10)
C13 H13 0.9300
C14 C15 1.364(10)
C14 H14 0.9300
C15 C16 1.421(8)
C15 H15 0.9300
C16 H16 0.9300
C21 C22 1.522(8)
C21 C23 1.537(7)
C21 C24 1.558(7)
C22 H22A 0.9600
C22 H22B 0.9600
C22 H22C 0.9600
C23 H23A 0.9600
C23 H23B 0.9600
C23 H23C 0.9600
C24 H24A 0.9600
C24 H24B 0.9600
C24 H24C 0.9600
C25 C28 1.506(8)
C25 C27 1.532(7)
C25 C26 1.544(9)
C26 H26A 0.9600
C26 H26B 0.9600
C26 H26C 0.9600
C27 H27A 0.9600
C27 H27B 0.9600
C27 H27C 0.9600
C28 H28A 0.9600
C28 H28B 0.9600
C28 H28C 0.9600
C31 C33 1.530(6)
C31 C34 1.534(7)
C31 C32 1.542(7)
C32 H32 0.9300
C33 H33A 0.9600
C33 H33B 0.9600
C33 H33C 0.9600
C34 H34A 0.9600
C34 H34B 0.9600
C34 H34C 0.9600
C35 C36 1.516(9)
C35 C38 1.521(7)
C35 C37 1.544(8)
C36 H36A 0.9600
C36 H36B 0.9600
C36 H36C 0.9600
C37 H37A 0.9600
C37 H37B 0.9600
C37 H37C 0.9600
C38 H38A 0.9600
C38 H38B 0.9600
C38 H38C 0.9600
